data_7046953
loop_
_publ_author_name
'Chung, Lai-Hon'
'Ng, Sze-Wing'
'Yeung, Chi-Fung'
'Shek, Hau-Lam'
'Tse, Sheung-Ying'
'Lo, Hoi-Shing'
'Chan, Siu-Chung'
'Tse, Man-Kit'
'Yiu, Shek-Man'
'Wong, Chun-Yuen'

_publ_section_title
;
 Ruthenium-indolizinone complexes as a new class of metalated heterocyclic
 compounds: insight into unconventional alkyne activation pathways,
 revelation of unexpected electronic properties and exploration of
 medicinal application.
;
_journal_issue 37
_journal_name_full 'Dalton transactions (Cambridge, England : 2003)'
_journal_page_first 12838
_journal_page_last 12842
_journal_paper_doi 10.1039/c8dt02408a
_journal_volume 47
_journal_year 2018
_chemical_formula_moiety 'C26 H32 N2 O Ru S4, 2(Cl O4), 2(C2 H3 N)'
_chemical_formula_sum 'C30 H38 Cl2 N4 O9 Ru S4'
_chemical_formula_weight 898.85
_space_group_crystal_system triclinic
_space_group_IT_number 2
_space_group_name_Hall '-P 1'
_space_group_name_H-M_alt 'P -1'
_symmetry_space_group_name_Hall '-P 1'
_symmetry_space_group_name_H-M 'P -1'
_atom_sites_solution_hydrogens geom
_atom_sites_solution_primary dual
_audit_creation_date 2017-10-17
_audit_creation_method
;
Olex2 1.2
(compiled 2017.08.10 svn.r3458 for OlexSys, GUI svn.r5381)
;
_audit_update_record
;
2018-03-26 deposited with the CCDC.
2018-07-05 downloaded from the CCDC.
;
_cell_angle_alpha 100.172(3)
_cell_angle_beta 106.850(3)
_cell_angle_gamma 108.038(4)
_cell_formula_units_Z 2
_cell_length_a 9.5445(4)
_cell_length_b 15.1103(6)
_cell_length_c 15.3485(5)
_cell_measurement_reflns_used 8112
_cell_measurement_temperature 193.00(14)
_cell_measurement_theta_max 71.5126
_cell_measurement_theta_min 3.2141
_cell_volume 1926.19(15)
_computing_molecular_graphics 'Olex2 (Dolomanov et al., 2009)'
_computing_publication_material 'Olex2 (Dolomanov et al., 2009)'
_computing_structure_refinement 'ShelXL (Sheldrick, 2015)'
_computing_structure_solution 'ShelXT (Sheldrick, 2015)'
_diffrn_ambient_temperature 193.00(14)
_diffrn_detector_area_resol_mean 16.1270
_diffrn_measured_fraction_theta_full 0.992
_diffrn_measured_fraction_theta_max 0.972
_diffrn_measurement_device_type 'Xcalibur, Sapphire3, Gemini ultra'
_diffrn_measurement_method '\w scans'
_diffrn_radiation_monochromator mirror
_diffrn_radiation_type CuK\a
_diffrn_radiation_wavelength 1.54184
_diffrn_reflns_av_R_equivalents 0.0598
_diffrn_reflns_av_unetI/netI 0.0562
_diffrn_reflns_Laue_measured_fraction_full 0.992
_diffrn_reflns_Laue_measured_fraction_max 0.972
_diffrn_reflns_limit_h_max 10
_diffrn_reflns_limit_h_min -11
_diffrn_reflns_limit_k_max 18
_diffrn_reflns_limit_k_min -17
_diffrn_reflns_limit_l_max 13
_diffrn_reflns_limit_l_min -18
_diffrn_reflns_number 13754
_diffrn_reflns_point_group_measured_fraction_full 0.992
_diffrn_reflns_point_group_measured_fraction_max 0.972
_diffrn_reflns_theta_full 67.684
_diffrn_reflns_theta_max 71.655
_diffrn_reflns_theta_min 3.217
_diffrn_source 'Enhance Ultra (Cu) X-ray Source'
_exptl_absorpt_coefficient_mu 7.062
_exptl_absorpt_correction_T_max 1.00000
_exptl_absorpt_correction_T_min 0.10344
_exptl_absorpt_correction_type multi-scan
_exptl_absorpt_process_details
;
CrysAlisPro, Agilent Technologies,
Version 1.171.37.35h (release 09-02-2015 CrysAlis171 .NET)
(compiled Feb  9 2015,16:26:32)
Empirical absorption correction using spherical harmonics,
 implemented in SCALE3 ABSPACK scaling algorithm.
;
_exptl_crystal_colour violet
_exptl_crystal_colour_primary violet
_exptl_crystal_density_diffrn 1.550
_exptl_crystal_description block
_exptl_crystal_F_000 920
_exptl_crystal_size_max 0.75
_exptl_crystal_size_mid 0.48
_exptl_crystal_size_min 0.03
_refine_diff_density_max 1.738
_refine_diff_density_min -1.123
_refine_diff_density_rms 0.154
_refine_ls_extinction_method none
_refine_ls_goodness_of_fit_ref 1.033
_refine_ls_hydrogen_treatment constr
_refine_ls_matrix_type full
_refine_ls_number_parameters 473
_refine_ls_number_reflns 7320
_refine_ls_number_restraints 0
_refine_ls_restrained_S_all 1.033
_refine_ls_R_factor_all 0.0592
_refine_ls_R_factor_gt 0.0571
_refine_ls_shift/su_max 0.001
_refine_ls_shift/su_mean 0.000
_refine_ls_structure_factor_coef Fsqd
_refine_ls_weighting_details 'w=1/[\s^2^(Fo^2^)+(0.1241P)^2^+0.9825P] where P=(Fo^2^+2Fc^2^)/3'
_refine_ls_weighting_scheme calc
_refine_ls_wR_factor_gt 0.1615
_refine_ls_wR_factor_ref 0.1656
_reflns_Friedel_coverage 0.000
_reflns_number_gt 6822
_reflns_number_total 7320
_reflns_threshold_expression 'I > 2\s(I)'
_cod_data_source_file c8dt02408a2.cif
_cod_data_source_block complex_2b-ACN
_cod_depositor_comments 'Adding full bibliography for 7046952--7046956.cif.'
_cod_original_cell_volume 1926.19(14)
_cod_database_code 7046953
_shelx_shelxl_version_number 2014/7
_shelx_space_group_comment
;
The symmetry employed for this shelxl refinement is uniquely defined
by the following loop, which should always be used as a source of
symmetry information in preference to the above space-group names.
They are only intended as comments.
;
_shelx_estimated_absorpt_t_max 0.816
_shelx_estimated_absorpt_t_min 0.076
_olex2_refinement_description
;
1. Fixed Uiso
 At 1.2 times of:
  All C(H) groups, All C(H,H) groups
 At 1.5 times of:
  All C(H,H,H) groups
2. Others
 Sof(O8B)=Sof(O9B)=1-FVAR(1)
 Sof(O8A)=Sof(O9A)=FVAR(1)
3.a Secondary CH2 refined with riding coordinates:
 C15(H15A,H15B), C16(H16A,H16B), C17(H17A,H17B), C18(H18A,H18B), C19(H19A,
 H19B), C20(H20A,H20B), C21(H21A,H21B), C22(H22A,H22B), C23(H23A,H23B),
 C24(H24A,H24B)
3.b Aromatic/amide H refined with riding coordinates:
 C5(H5), C6(H6), C7(H7), C8(H8), C10(H10), C11(H11), C12(H12), C13(H13),
 C14(H14)
3.c Idealised Me refined as rotating group:
 C26(H26A,H26B,H26C), C27(H27A,H27B,H27C), C29(H29A,H29B,H29C)
;
_olex2_submission_special_instructions 'No special instructions were received'

loop_
_space_group_symop_operation_xyz
'x, y, z'
'-x, -y, -z'

loop_
_atom_site_label
_atom_site_type_symbol
_atom_site_fract_x
_atom_site_fract_y
_atom_site_fract_z
_atom_site_U_iso_or_equiv
_atom_site_adp_type
_atom_site_occupancy
_atom_site_site_symmetry_order
_atom_site_calc_flag
_atom_site_refinement_flags_posn
_atom_site_refinement_flags_occupancy
_atom_site_disorder_assembly
_atom_site_disorder_group
Ru1 Ru 0.55406(3) 0.25759(2) 0.70901(2) 0.02030(13) Uani 1 1 d . . . .
S1 S 0.81539(10) 0.27099(6) 0.77298(7) 0.0293(2) Uani 1 1 d . . . .
S2 S 0.62899(12) 0.40279(6) 0.82384(6) 0.0305(2) Uani 1 1 d . . . .
S3 S 0.29481(11) 0.24979(7) 0.65283(7) 0.0329(2) Uani 1 1 d . . . .
S4 S 0.46281(12) 0.11078(6) 0.59065(6) 0.0326(2) Uani 1 1 d . . . .
O1 O 0.3640(3) 0.2378(2) 0.4757(2) 0.0436(7) Uani 1 1 d . . . .
N1 N 0.6943(4) 0.4451(2) 0.5377(2) 0.0271(6) Uani 1 1 d . . . .
N2 N 0.4997(4) 0.1753(2) 0.8028(2) 0.0257(6) Uani 1 1 d . . . .
C1 C 0.6027(4) 0.3343(2) 0.6175(2) 0.0240(6) Uani 1 1 d . . . .
C2 C 0.4901(4) 0.3048(3) 0.5163(3) 0.0308(7) Uani 1 1 d . . . .
C3 C 0.5569(4) 0.3784(3) 0.4701(3) 0.0299(7) Uani 1 1 d . . . .
C4 C 0.7223(4) 0.4185(2) 0.6274(2) 0.0252(6) Uani 1 1 d . . . .
C5 C 0.5039(5) 0.3882(3) 0.3808(3) 0.0412(9) Uani 1 1 d . . . .
H5 H 0.4081 0.3412 0.3332 0.049 Uiso 1 1 calc R . . .
C6 C 0.5938(5) 0.4689(4) 0.3614(3) 0.0471(10) Uani 1 1 d . . . .
H6 H 0.5576 0.4786 0.3007 0.056 Uiso 1 1 calc R . . .
C7 C 0.7349(5) 0.5346(3) 0.4302(3) 0.0429(9) Uani 1 1 d . . . .
H7 H 0.7981 0.5887 0.4167 0.051 Uiso 1 1 calc R . . .
C8 C 0.7846(4) 0.5213(3) 0.5200(3) 0.0333(8) Uani 1 1 d . . . .
H8 H 0.8819 0.5661 0.5681 0.040 Uiso 1 1 calc R . . .
C9 C 0.8673(4) 0.4869(2) 0.7069(2) 0.0239(6) Uani 1 1 d . . . .
C10 C 1.0097(5) 0.4737(3) 0.7244(3) 0.0343(8) Uani 1 1 d . . . .
H10 H 1.0136 0.4183 0.6862 0.041 Uiso 1 1 calc R . . .
C11 C 1.1471(5) 0.5420(3) 0.7980(3) 0.0421(9) Uani 1 1 d . . . .
H11 H 1.2441 0.5326 0.8102 0.051 Uiso 1 1 calc R . . .
C12 C 1.1424(5) 0.6232(3) 0.8533(3) 0.0383(9) Uani 1 1 d . . . .
H12 H 1.2362 0.6696 0.9031 0.046 Uiso 1 1 calc R . . .
C13 C 1.0019(5) 0.6369(3) 0.8362(3) 0.0354(8) Uani 1 1 d . . . .
H13 H 0.9987 0.6923 0.8747 0.042 Uiso 1 1 calc R . . .
C14 C 0.8657(4) 0.5702(3) 0.7632(3) 0.0303(7) Uani 1 1 d . . . .
H14 H 0.7697 0.5808 0.7510 0.036 Uiso 1 1 calc R . . .
C15 C 0.8568(5) 0.3271(3) 0.8986(3) 0.0397(9) Uani 1 1 d . . . .
H15A H 0.7904 0.2807 0.9226 0.048 Uiso 1 1 calc R . . .
H15B H 0.9695 0.3434 0.9368 0.048 Uiso 1 1 calc R . . .
C16 C 0.8216(6) 0.4192(3) 0.9091(3) 0.0423(9) Uani 1 1 d . . . .
H16A H 0.9059 0.4708 0.9006 0.051 Uiso 1 1 calc R . . .
H16B H 0.8246 0.4416 0.9745 0.051 Uiso 1 1 calc R . . .
C17 C 0.5002(6) 0.3805(3) 0.8905(3) 0.0443(10) Uani 1 1 d . . . .
H17A H 0.5040 0.3244 0.9147 0.053 Uiso 1 1 calc R . . .
H17B H 0.5373 0.4382 0.9458 0.053 Uiso 1 1 calc R . . .
C18 C 0.3285(6) 0.3590(4) 0.8269(4) 0.0512(12) Uani 1 1 d . . . .
H18A H 0.2700 0.3687 0.8692 0.061 Uiso 1 1 calc R . . .
H18B H 0.3315 0.4083 0.7921 0.061 Uiso 1 1 calc R . . .
C19 C 0.2333(5) 0.2594(3) 0.7547(3) 0.0414(10) Uani 1 1 d . . . .
H19A H 0.1193 0.2482 0.7329 0.050 Uiso 1 1 calc R . . .
H19B H 0.2484 0.2087 0.7850 0.050 Uiso 1 1 calc R . . .
C20 C 0.1747(5) 0.1231(3) 0.5790(3) 0.0447(10) Uani 1 1 d . . . .
H20A H 0.0803 0.0986 0.5959 0.054 Uiso 1 1 calc R . . .
H20B H 0.1373 0.1219 0.5114 0.054 Uiso 1 1 calc R . . .
C21 C 0.2628(5) 0.0552(3) 0.5901(3) 0.0437(10) Uani 1 1 d . . . .
H21A H 0.2032 -0.0059 0.5370 0.052 Uiso 1 1 calc R . . .
H21B H 0.2694 0.0386 0.6504 0.052 Uiso 1 1 calc R . . .
C22 C 0.5499(5) 0.0327(3) 0.6426(3) 0.0403(9) Uani 1 1 d . . . .
H22A H 0.5174 0.0219 0.6967 0.048 Uiso 1 1 calc R . . .
H22B H 0.5099 -0.0313 0.5945 0.048 Uiso 1 1 calc R . . .
C23 C 0.7317(6) 0.0775(3) 0.6775(4) 0.0453(10) Uani 1 1 d . . . .
H23A H 0.7712 0.0241 0.6776 0.054 Uiso 1 1 calc R . . .
H23B H 0.7621 0.1099 0.6314 0.054 Uiso 1 1 calc R . . .
C24 C 0.8146(5) 0.1509(3) 0.7763(3) 0.0401(9) Uani 1 1 d . . . .
H24A H 0.9252 0.1555 0.8030 0.048 Uiso 1 1 calc R . . .
H24B H 0.7601 0.1279 0.8187 0.048 Uiso 1 1 calc R . . .
C25 C 0.4704(5) 0.1327(3) 0.8535(3) 0.0332(8) Uani 1 1 d . . . .
C26 C 0.4304(8) 0.0787(5) 0.9185(5) 0.0657(16) Uani 1 1 d . . . .
H26A H 0.3646 0.0104 0.8827 0.099 Uiso 1 1 calc GR . . .
H26B H 0.3717 0.1066 0.9502 0.099 Uiso 1 1 calc GR . . .
H26C H 0.5278 0.0828 0.9664 0.099 Uiso 1 1 calc GR . . .
Cl1 Cl 0.84930(12) 0.24402(7) 0.47387(7) 0.0387(2) Uani 1 1 d . . . .
O2 O 0.6828(5) 0.2052(3) 0.4524(4) 0.0771(13) Uani 1 1 d . . . .
O3 O 0.9340(6) 0.2496(4) 0.5690(3) 0.0793(13) Uani 1 1 d . . . .
O4 O 0.8848(5) 0.3399(3) 0.4653(4) 0.0788(13) Uani 1 1 d . . . .
O5 O 0.8886(9) 0.1861(5) 0.4107(4) 0.115(2) Uani 1 1 d . . . .
Cl2 Cl 0.30986(13) 0.30305(8) 0.06559(7) 0.0435(2) Uani 1 1 d . . . .
O6 O 0.2829(6) 0.2815(4) 0.1460(3) 0.0781(13) Uani 1 1 d . . . .
O7 O 0.2384(8) 0.3665(5) 0.0299(4) 0.0975(18) Uani 1 1 d . . . .
O8A O 0.309(3) 0.2324(8) -0.0004(11) 0.163(10) Uani 0.63(2) 1 d . P A 1
O8B O 0.168(3) 0.222(2) 0.000(2) 0.182(15) Uani 0.37(2) 1 d . P A 2
O9A O 0.4697(10) 0.3806(9) 0.1059(7) 0.098(5) Uani 0.63(2) 1 d . P A 1
O9B O 0.438(3) 0.284(3) 0.0547(16) 0.126(13) Uani 0.37(2) 1 d . P A 2
N3 N -0.0712(8) -0.0099(4) 0.2521(6) 0.091(2) Uani 1 1 d . . . .
C27 C 0.0718(7) 0.1692(4) 0.2669(4) 0.0663(16) Uani 1 1 d . . . .
H27A H 0.1230 0.1735 0.2201 0.099 Uiso 1 1 calc GR . . .
H27B H 0.1522 0.2019 0.3312 0.099 Uiso 1 1 calc GR . . .
H27C H -0.0047 0.2006 0.2554 0.099 Uiso 1 1 calc GR . . .
C28 C -0.0099(6) 0.0676(4) 0.2582(4) 0.0513(11) Uani 1 1 d . . . .
N4 N 0.3550(12) 0.0565(8) 0.1605(12) 0.197(7) Uani 1 1 d . . . .
C29 C 0.6026(10) 0.2074(7) 0.2195(6) 0.099(3) Uani 1 1 d . . . .
H29A H 0.5901 0.2473 0.1762 0.149 Uiso 1 1 calc GR . . .
H29B H 0.6894 0.1863 0.2181 0.149 Uiso 1 1 calc GR . . .
H29C H 0.6268 0.2457 0.2843 0.149 Uiso 1 1 calc GR . . .
C30 C 0.4626(9) 0.1261(6) 0.1908(7) 0.087(2) Uani 1 1 d . . . .

loop_
_atom_site_aniso_label
_atom_site_aniso_U_11
_atom_site_aniso_U_22
_atom_site_aniso_U_33
_atom_site_aniso_U_23
_atom_site_aniso_U_13
_atom_site_aniso_U_12
Ru1 0.02547(19) 0.01672(18) 0.01852(19) 0.00576(12) 0.00727(13) 0.00825(12)
S1 0.0289(4) 0.0283(4) 0.0323(5) 0.0131(3) 0.0095(4) 0.0126(3)
S2 0.0459(5) 0.0194(4) 0.0279(4) 0.0059(3) 0.0170(4) 0.0123(4)
S3 0.0288(4) 0.0359(5) 0.0404(5) 0.0226(4) 0.0129(4) 0.0141(4)
S4 0.0425(5) 0.0204(4) 0.0261(4) 0.0010(3) 0.0117(4) 0.0049(4)
O1 0.0372(14) 0.0442(16) 0.0289(14) 0.0156(12) 0.0002(12) -0.0028(13)
N1 0.0310(14) 0.0277(14) 0.0250(15) 0.0121(11) 0.0095(12) 0.0127(12)
N2 0.0329(15) 0.0229(13) 0.0242(14) 0.0077(11) 0.0109(12) 0.0138(12)
C1 0.0267(15) 0.0246(15) 0.0189(15) 0.0068(12) 0.0041(13) 0.0113(13)
C2 0.0342(18) 0.0290(17) 0.0262(17) 0.0104(14) 0.0081(15) 0.0099(15)
C3 0.0280(16) 0.0330(18) 0.0280(18) 0.0125(14) 0.0082(14) 0.0105(14)
C4 0.0307(16) 0.0247(16) 0.0224(16) 0.0094(13) 0.0090(13) 0.0128(14)
C5 0.036(2) 0.054(2) 0.033(2) 0.0235(18) 0.0081(16) 0.0136(18)
C6 0.045(2) 0.062(3) 0.039(2) 0.033(2) 0.0125(19) 0.019(2)
C7 0.042(2) 0.048(2) 0.047(2) 0.033(2) 0.0201(19) 0.0137(18)
C8 0.0329(17) 0.0310(18) 0.035(2) 0.0157(15) 0.0110(15) 0.0090(15)
C9 0.0285(16) 0.0183(14) 0.0231(16) 0.0079(12) 0.0085(13) 0.0064(12)
C10 0.0364(19) 0.0263(17) 0.038(2) 0.0044(15) 0.0114(16) 0.0140(15)
C11 0.0319(19) 0.038(2) 0.049(2) 0.0072(18) 0.0054(17) 0.0146(17)
C12 0.040(2) 0.0267(18) 0.032(2) 0.0041(15) 0.0024(16) 0.0051(16)
C13 0.050(2) 0.0225(16) 0.033(2) 0.0058(14) 0.0142(17) 0.0141(16)
C14 0.0351(17) 0.0248(16) 0.0331(19) 0.0075(14) 0.0132(15) 0.0143(14)
C15 0.039(2) 0.040(2) 0.0293(19) 0.0137(16) 0.0021(16) 0.0087(17)
C16 0.057(2) 0.0320(19) 0.0200(17) 0.0004(14) 0.0046(16) 0.0061(18)
C17 0.072(3) 0.034(2) 0.041(2) 0.0111(16) 0.038(2) 0.023(2)
C18 0.075(3) 0.051(3) 0.073(3) 0.038(2) 0.057(3) 0.045(3)
C19 0.041(2) 0.050(2) 0.061(3) 0.035(2) 0.033(2) 0.0298(19)
C20 0.0264(17) 0.046(2) 0.043(2) 0.0189(19) 0.0005(16) -0.0020(17)
C21 0.043(2) 0.0284(19) 0.042(2) 0.0056(16) 0.0105(18) -0.0026(17)
C22 0.058(2) 0.0224(17) 0.044(2) 0.0056(15) 0.025(2) 0.0162(17)
C23 0.056(3) 0.034(2) 0.067(3) 0.019(2) 0.038(2) 0.0275(19)
C24 0.042(2) 0.036(2) 0.061(3) 0.0260(19) 0.0259(19) 0.0265(17)
C25 0.043(2) 0.0312(18) 0.038(2) 0.0190(16) 0.0197(17) 0.0198(16)
C26 0.085(4) 0.077(4) 0.082(4) 0.063(3) 0.056(3) 0.047(3)
Cl1 0.0461(5) 0.0307(4) 0.0432(5) 0.0111(4) 0.0183(4) 0.0177(4)
O2 0.052(2) 0.063(3) 0.087(3) 0.010(2) 0.017(2) -0.0027(19)
O3 0.090(3) 0.108(4) 0.052(2) 0.028(2) 0.016(2) 0.060(3)
O4 0.072(3) 0.042(2) 0.125(4) 0.041(2) 0.037(3) 0.0158(19)
O5 0.190(7) 0.129(5) 0.086(4) 0.030(3) 0.074(4) 0.120(5)
Cl2 0.0550(6) 0.0484(5) 0.0370(5) 0.0137(4) 0.0230(4) 0.0265(5)
O6 0.115(4) 0.103(3) 0.069(3) 0.048(3) 0.064(3) 0.071(3)
O7 0.138(5) 0.118(5) 0.081(3) 0.053(3) 0.048(3) 0.087(4)
O8A 0.39(3) 0.063(6) 0.126(11) 0.040(6) 0.190(16) 0.107(11)
O8B 0.130(19) 0.16(2) 0.13(2) -0.044(16) -0.056(15) 0.031(16)
O9A 0.055(4) 0.122(9) 0.083(6) 0.030(6) 0.015(4) -0.002(5)
O9B 0.127(15) 0.26(4) 0.110(17) 0.11(2) 0.097(14) 0.14(2)
N3 0.097(4) 0.061(3) 0.140(6) 0.044(4) 0.078(4) 0.025(3)
C27 0.068(3) 0.059(3) 0.047(3) 0.022(2) 0.008(3) 0.000(3)
C28 0.046(2) 0.057(3) 0.058(3) 0.028(2) 0.024(2) 0.018(2)
N4 0.105(6) 0.139(8) 0.343(18) 0.176(11) 0.034(9) 0.030(6)
C29 0.092(5) 0.098(6) 0.083(5) 0.037(4) 0.000(4) 0.029(5)
C30 0.079(4) 0.086(5) 0.115(6) 0.069(5) 0.030(4) 0.041(4)

loop_
_atom_type_symbol
_atom_type_description
_atom_type_scat_dispersion_real
_atom_type_scat_dispersion_imag
_atom_type_scat_source
C C 0.0181 0.0091 'International Tables Vol C Tables 4.2.6.8 and 6.1.1.4'
H H 0.0000 0.0000 'International Tables Vol C Tables 4.2.6.8 and 6.1.1.4'
Cl Cl 0.3639 0.7018 'International Tables Vol C Tables 4.2.6.8 and 6.1.1.4'
N N 0.0311 0.0180 'International Tables Vol C Tables 4.2.6.8 and 6.1.1.4'
O O 0.0492 0.0322 'International Tables Vol C Tables 4.2.6.8 and 6.1.1.4'
Ru Ru 0.0552 3.2960 'International Tables Vol C Tables 4.2.6.8 and 6.1.1.4'
S S 0.3331 0.5567 'International Tables Vol C Tables 4.2.6.8 and 6.1.1.4'

loop_
_geom_angle_atom_site_label_1
_geom_angle_atom_site_label_2
_geom_angle_atom_site_label_3
_geom_angle
S1 Ru1 S3 176.90(3)
S1 Ru1 S4 96.62(3)
S2 Ru1 S1 86.83(3)
S2 Ru1 S3 90.29(4)
S2 Ru1 S4 176.53(3)
S3 Ru1 S4 86.25(4)
N2 Ru1 S1 88.49(8)
N2 Ru1 S2 91.60(8)
N2 Ru1 S3 90.44(8)
N2 Ru1 S4 88.18(8)
C1 Ru1 S1 92.15(10)
C1 Ru1 S2 89.20(10)
C1 Ru1 S3 88.96(9)
C1 Ru1 S4 90.99(10)
C1 Ru1 N2 179.00(11)
C15 S1 Ru1 98.74(14)
C24 S1 Ru1 108.46(14)
C24 S1 C15 100.5(2)
C16 S2 Ru1 104.54(14)
C17 S2 Ru1 106.92(14)
C17 S2 C16 103.3(2)
C19 S3 Ru1 106.52(14)
C19 S3 C20 103.6(2)
C20 S3 Ru1 105.09(15)
C21 S4 Ru1 99.78(15)
C22 S4 Ru1 107.52(14)
C22 S4 C21 99.1(2)
C3 N1 C4 109.8(3)
C8 N1 C3 121.9(3)
C8 N1 C4 128.2(3)
C25 N2 Ru1 178.9(3)
C2 C1 Ru1 121.4(2)
C4 C1 Ru1 133.7(3)
C4 C1 C2 104.8(3)
O1 C2 C1 129.4(3)
O1 C2 C3 122.6(3)
C3 C2 C1 108.0(3)
N1 C3 C2 106.3(3)
N1 C3 C5 120.7(4)
C5 C3 C2 132.9(4)
C1 C4 N1 111.1(3)
C1 C4 C9 134.1(3)
C9 C4 N1 114.8(3)
C3 C5 H5 120.8
C3 C5 C6 118.4(4)
C6 C5 H5 120.8
C5 C6 H6 120.0
C7 C6 C5 120.0(4)
C7 C6 H6 120.0
C6 C7 H7 120.2
C6 C7 C8 119.5(4)
C8 C7 H7 120.2
N1 C8 C7 119.3(4)
N1 C8 H8 120.3
C7 C8 H8 120.3
C10 C9 C4 121.2(3)
C10 C9 C14 118.8(3)
C14 C9 C4 120.0(3)
C9 C10 H10 120.0
C9 C10 C11 119.9(3)
C11 C10 H10 120.0
C10 C11 H11 119.9
C12 C11 C10 120.3(4)
C12 C11 H11 119.9
C11 C12 H12 120.0
C13 C12 C11 120.1(4)
C13 C12 H12 120.0
C12 C13 H13 119.9
C12 C13 C14 120.1(3)
C14 C13 H13 119.9
C9 C14 H14 119.6
C13 C14 C9 120.8(3)
C13 C14 H14 119.6
S1 C15 H15A 109.7
S1 C15 H15B 109.7
H15A C15 H15B 108.2
C16 C15 S1 109.8(3)
C16 C15 H15A 109.7
C16 C15 H15B 109.7
S2 C16 H16A 108.9
S2 C16 H16B 108.9
C15 C16 S2 113.6(3)
C15 C16 H16A 108.9
C15 C16 H16B 108.9
H16A C16 H16B 107.7
S2 C17 H17A 109.6
S2 C17 H17B 109.6
H17A C17 H17B 108.1
C18 C17 S2 110.4(3)
C18 C17 H17A 109.6
C18 C17 H17B 109.6
C17 C18 H18A 107.8
C17 C18 H18B 107.8
H18A C18 H18B 107.1
C19 C18 C17 118.0(3)
C19 C18 H18A 107.8
C19 C18 H18B 107.8
S3 C19 H19A 109.5
S3 C19 H19B 109.5
C18 C19 S3 110.9(3)
C18 C19 H19A 109.5
C18 C19 H19B 109.5
H19A C19 H19B 108.0
S3 C20 H20A 108.8
S3 C20 H20B 108.8
H20A C20 H20B 107.7
C21 C20 S3 113.8(3)
C21 C20 H20A 108.8
C21 C20 H20B 108.8
S4 C21 H21A 109.4
S4 C21 H21B 109.4
C20 C21 S4 111.4(3)
C20 C21 H21A 109.4
C20 C21 H21B 109.4
H21A C21 H21B 108.0
S4 C22 H22A 109.3
S4 C22 H22B 109.3
H22A C22 H22B 108.0
C23 C22 S4 111.5(3)
C23 C22 H22A 109.3
C23 C22 H22B 109.3
C22 C23 H23A 108.4
C22 C23 H23B 108.4
H23A C23 H23B 107.5
C24 C23 C22 115.4(3)
C24 C23 H23A 108.4
C24 C23 H23B 108.4
S1 C24 H24A 109.3
S1 C24 H24B 109.3
C23 C24 S1 111.7(3)
C23 C24 H24A 109.3
C23 C24 H24B 109.3
H24A C24 H24B 107.9
N2 C25 C26 178.9(4)
C25 C26 H26A 109.5
C25 C26 H26B 109.5
C25 C26 H26C 109.5
H26A C26 H26B 109.5
H26A C26 H26C 109.5
H26B C26 H26C 109.5
O3 Cl1 O2 110.9(3)
O4 Cl1 O2 105.1(3)
O4 Cl1 O3 108.8(3)
O5 Cl1 O2 110.2(4)
O5 Cl1 O3 109.6(3)
O5 Cl1 O4 112.2(4)
O6 Cl2 O7 114.7(3)
O6 Cl2 O8B 92.9(16)
O6 Cl2 O9A 103.5(4)
O7 Cl2 O8B 87.6(12)
O7 Cl2 O9A 92.4(6)
O8A Cl2 O6 118.2(5)
O8A Cl2 O7 115.3(9)
O8A Cl2 O9A 108.2(11)
O9B Cl2 O6 111.9(7)
O9B Cl2 O7 129.9(9)
O9B Cl2 O8B 107.5(17)
H27A C27 H27B 109.5
H27A C27 H27C 109.5
H27B C27 H27C 109.5
C28 C27 H27A 109.5
C28 C27 H27B 109.5
C28 C27 H27C 109.5
N3 C28 C27 179.4(8)
H29A C29 H29B 109.5
H29A C29 H29C 109.5
H29B C29 H29C 109.5
C30 C29 H29A 109.5
C30 C29 H29B 109.5
C30 C29 H29C 109.5
N4 C30 C29 172.6(14)

loop_
_geom_bond_atom_site_label_1
_geom_bond_atom_site_label_2
_geom_bond_distance
Ru1 S1 2.3289(9)
Ru1 S2 2.3160(8)
Ru1 S3 2.3296(9)
Ru1 S4 2.3328(9)
Ru1 N2 2.133(3)
Ru1 C1 2.037(3)
S1 C15 1.835(4)
S1 C24 1.822(4)
S2 C16 1.834(5)
S2 C17 1.807(4)
S3 C19 1.821(4)
S3 C20 1.839(5)
S4 C21 1.829(4)
S4 C22 1.809(4)
O1 C2 1.204(5)
N1 C3 1.355(5)
N1 C4 1.475(4)
N1 C8 1.332(5)
N2 C25 1.135(5)
C1 C2 1.503(5)
C1 C4 1.370(5)
C2 C3 1.499(5)
C3 C5 1.369(5)
C4 C9 1.470(5)
C5 H5 0.9500
C5 C6 1.392(6)
C6 H6 0.9500
C6 C7 1.376(7)
C7 H7 0.9500
C7 C8 1.394(6)
C8 H8 0.9500
C9 C10 1.391(5)
C9 C14 1.402(5)
C10 H10 0.9500
C10 C11 1.397(6)
C11 H11 0.9500
C11 C12 1.385(6)
C12 H12 0.9500
C12 C13 1.377(6)
C13 H13 0.9500
C13 C14 1.381(6)
C14 H14 0.9500
C15 H15A 0.9900
C15 H15B 0.9900
C15 C16 1.522(6)
C16 H16A 0.9900
C16 H16B 0.9900
C17 H17A 0.9900
C17 H17B 0.9900
C17 C18 1.541(8)
C18 H18A 0.9900
C18 H18B 0.9900
C18 C19 1.516(7)
C19 H19A 0.9900
C19 H19B 0.9900
C20 H20A 0.9900
C20 H20B 0.9900
C20 C21 1.518(7)
C21 H21A 0.9900
C21 H21B 0.9900
C22 H22A 0.9900
C22 H22B 0.9900
C22 C23 1.536(6)
C23 H23A 0.9900
C23 H23B 0.9900
C23 C24 1.524(7)
C24 H24A 0.9900
C24 H24B 0.9900
C25 C26 1.458(6)
C26 H26A 0.9800
C26 H26B 0.9800
C26 H26C 0.9800
Cl1 O2 1.424(4)
Cl1 O3 1.422(4)
Cl1 O4 1.422(4)
Cl1 O5 1.401(5)
Cl2 O6 1.404(4)
Cl2 O7 1.435(5)
Cl2 O8A 1.330(7)
Cl2 O8B 1.45(2)
Cl2 O9A 1.474(8)
Cl2 O9B 1.390(13)
N3 C28 1.108(8)
C27 H27A 0.9800
C27 H27B 0.9800
C27 H27C 0.9800
C27 C28 1.452(7)
N4 C30 1.122(12)
C29 H29A 0.9800
C29 H29B 0.9800
C29 H29C 0.9800
C29 C30 1.393(11)

loop_
_smtbx_masks_void_nr
_smtbx_masks_void_average_x
_smtbx_masks_void_average_y
_smtbx_masks_void_average_z
_smtbx_masks_void_volume
_smtbx_masks_void_count_electrons
1 0.000 0.000 0.000 98.1 24.9
